data_2238803
loop_
_publ_author_name
'Arularasan, P.'
'Chakkaravarthi, G.'
'Mohan, R.'

_publ_section_title
;
 <i>catena</i>-Poly[[bis(nitrato-\k^2^<i>O</i>,<i>O</i>')barium]-bis(\m-<small>L</small>-histidine-\k^3^<i>O</i>,<i>O</i>':<i>O</i>]
;
_journal_coeditor_code TK5259
_journal_issue 11
_journal_name_full 'Acta Crystallographica Section E'
_journal_page_first m597
_journal_paper_doi 10.1107/S1600536813027402
_journal_volume 69
_journal_year 2013
_chemical_formula_iupac '[Ba (N O3)2 (C6 H9 N3 O2)2]'
_chemical_formula_moiety 'C12 H18 Ba N8 O10'
_chemical_formula_sum 'C12 H18 Ba N8 O10'
_chemical_formula_weight 571.68
_chemical_name_systematic
<i>catena</i>-Poly[[bis(nitrato-\k^2^<i>O</i>,<i>O</i>')barium]-bis(\m-<i>L</i>-histidine-\k^3^<i>O</i>,<i>O</i>':<i>O</i>]
_space_group_IT_number 5
_symmetry_cell_setting monoclinic
_symmetry_space_group_name_Hall 'C 2y'
_symmetry_space_group_name_H-M 'C 1 2 1'
_atom_sites_solution_hydrogens geom
_atom_sites_solution_primary direct
_atom_sites_solution_secondary difmap
_audit_creation_method SHELXL-97
_cell_angle_alpha 90.00
_cell_angle_beta 105.4320(10)
_cell_angle_gamma 90.00
_cell_formula_units_Z 2
_cell_length_a 24.9063(8)
_cell_length_b 4.72260(10)
_cell_length_c 8.3180(3)
_cell_measurement_reflns_used 6604
_cell_measurement_temperature 295(2)
_cell_measurement_theta_max 34.9
_cell_measurement_theta_min 2.6
_cell_volume 943.11(5)
_computing_cell_refinement 'SAINT (Bruker, 2004)'
_computing_data_collection 'APEX2 (Bruker, 2004)'
_computing_data_reduction 'SAINT (Bruker, 2004)'
_computing_molecular_graphics 'PLATON (Spek, 2009)'
_computing_publication_material 'SHELXL97 (Sheldrick, 2008)'
_computing_structure_refinement 'SHELXL97 (Sheldrick, 2008)'
_computing_structure_solution 'SHELXS97 (Sheldrick, 2008)'
_diffrn_ambient_temperature 295(2)
_diffrn_measured_fraction_theta_full 0.999
_diffrn_measured_fraction_theta_max 0.931
_diffrn_measurement_device_type 'Bruker Kappa APEXII'
_diffrn_measurement_method '\w and \f scan'
_diffrn_radiation_monochromator graphite
_diffrn_radiation_source 'fine-focus sealed tube'
_diffrn_radiation_type MoK\a
_diffrn_radiation_wavelength 0.71073
_diffrn_reflns_av_R_equivalents 0.0295
_diffrn_reflns_av_sigmaI/netI 0.0332
_diffrn_reflns_limit_h_max 40
_diffrn_reflns_limit_h_min -39
_diffrn_reflns_limit_k_max 7
_diffrn_reflns_limit_k_min -6
_diffrn_reflns_limit_l_max 11
_diffrn_reflns_limit_l_min -13
_diffrn_reflns_number 6598
_diffrn_reflns_theta_full 25.00
_diffrn_reflns_theta_max 34.94
_diffrn_reflns_theta_min 2.54
_diffrn_standards_interval_time 0
_diffrn_standards_number 0
_exptl_absorpt_coefficient_mu 2.180
_exptl_absorpt_correction_T_max 0.7799
_exptl_absorpt_correction_T_min 0.6950
_exptl_absorpt_correction_type multi-scan
_exptl_absorpt_process_details '(SADABS; Sheldrick, 1996)'
_exptl_crystal_colour colourless
_exptl_crystal_density_diffrn 2.013
_exptl_crystal_density_method 'not measured'
_exptl_crystal_description block
_exptl_crystal_F_000 564
_exptl_crystal_size_max 0.18
_exptl_crystal_size_mid 0.14
_exptl_crystal_size_min 0.12
_refine_diff_density_max 1.401
_refine_diff_density_min -1.322
_refine_ls_abs_structure_details 'Flack (1983), 1164 Friedel pairs'
_refine_ls_abs_structure_Flack 0.004(13)
_refine_ls_extinction_method none
_refine_ls_goodness_of_fit_ref 1.150
_refine_ls_hydrogen_treatment constr
_refine_ls_matrix_type full
_refine_ls_number_parameters 142
_refine_ls_number_reflns 3281
_refine_ls_number_restraints 2
_refine_ls_restrained_S_all 1.149
_refine_ls_R_factor_all 0.0189
_refine_ls_R_factor_gt 0.0189
_refine_ls_shift/su_max 0.000
_refine_ls_shift/su_mean 0.000
_refine_ls_structure_factor_coef Fsqd
_refine_ls_weighting_details 'calc w=1/[\s^2^(Fo^2^)+(0.0210P)^2^+0.0000P] where P=(Fo^2^+2Fc^2^)/3'
_refine_ls_weighting_scheme calc
_refine_ls_wR_factor_gt 0.0484
_refine_ls_wR_factor_ref 0.0484
_reflns_number_gt 3281
_reflns_number_total 3281
_reflns_threshold_expression I>2\s(I)
_cod_data_source_file tk5259.cif
_cod_data_source_block I
_cod_original_sg_symbol_H-M 'C 2'
_cod_database_code 2238803

loop_
_symmetry_equiv_pos_as_xyz
'x, y, z'
'-x, y, -z'
'x+1/2, y+1/2, z'
'-x+1/2, y+1/2, -z'

loop_
_atom_site_type_symbol
_atom_site_label
_atom_site_fract_x
_atom_site_fract_y
_atom_site_fract_z
_atom_site_U_iso_or_equiv
_atom_site_adp_type
_atom_site_calc_flag
_atom_site_refinement_flags
_atom_site_occupancy
_atom_site_symmetry_multiplicity
C C1 0.31466(7) 0.2871(5) 0.4170(3) 0.0239(4) Uani d . 1 1
C C2 0.26202(8) 0.1922(6) 0.3475(3) 0.0304(4) Uani d . 1 1
H H2 0.2451 0.0343 0.3795 0.036 Uiso calc R 1 1
C C3 0.27774(8) 0.5757(17) 0.2181(3) 0.0335(5) Uani d U 1 1
H H3 0.2722 0.7264 0.1436 0.040 Uiso calc R 1 1
C C4 0.35756(8) 0.1666(6) 0.5623(3) 0.0290(5) Uani d . 1 1
H H4A 0.3439 -0.0118 0.5935 0.035 Uiso calc R 1 1
H H4B 0.3623 0.2948 0.6561 0.035 Uiso calc R 1 1
C C5 0.41435(6) 0.1163(13) 0.5298(2) 0.0215(7) Uani d . 1 1
H H5 0.4297 0.3001 0.5099 0.026 Uiso calc R 1 1
C C6 0.45415(7) -0.0175(5) 0.6835(2) 0.0210(3) Uani d . 1 1
N N1 0.23922(7) 0.3754(6) 0.2217(3) 0.0325(4) Uani d U 1 1
H H1 0.2062 0.3656 0.1559 0.039 Uiso calc R 1 1
N N2 0.32423(7) 0.5272(4) 0.3354(3) 0.0295(5) Uani d . 1 1
N N3 0.40970(7) -0.0632(4) 0.3806(2) 0.0228(3) Uani d . 1 1
H H3A 0.3830 -0.1914 0.3737 0.034 Uiso calc R 1 1
H H3B 0.4420 -0.1508 0.3889 0.034 Uiso calc R 1 1
H H3C 0.4014 0.0447 0.2896 0.034 Uiso calc R 1 1
N N4 0.37614(8) -0.6072(6) 1.0220(3) 0.0332(4) Uani d . 1 1
O O1 0.47815(7) -0.2417(4) 0.6626(2) 0.0307(3) Uani d . 1 1
O O2 0.45918(6) 0.1055(13) 0.81973(19) 0.0294(4) Uani d . 1 1
O O3 0.41918(7) -0.6466(7) 1.1390(3) 0.0470(6) Uani d . 1 1
O O4 0.33641(9) -0.7646(8) 1.0069(4) 0.0721(10) Uani d . 1 1
O O5 0.37673(8) -0.4073(15) 0.9258(3) 0.0556(6) Uani d . 1 1
Ba Ba1 0.5000 -0.4123 1.0000 0.01742(4) Uani d S 1 2

loop_
_atom_site_aniso_label
_atom_site_aniso_U_11
_atom_site_aniso_U_22
_atom_site_aniso_U_33
_atom_site_aniso_U_12
_atom_site_aniso_U_13
_atom_site_aniso_U_23
C1 0.0190(6) 0.0295(10) 0.0223(8) 0.0045(7) 0.0037(6) -0.0027(7)
C2 0.0230(7) 0.0366(11) 0.0318(10) 0.0004(7) 0.0078(7) -0.0016(9)
C3 0.0314(7) 0.0362(14) 0.0296(8) 0.0084(12) 0.0024(6) 0.004(2)
C4 0.0245(7) 0.0423(15) 0.0203(8) 0.0088(7) 0.0060(6) 0.0015(7)
C5 0.0199(5) 0.026(2) 0.0174(6) 0.0013(9) 0.0026(4) 0.0025(9)
C6 0.0183(6) 0.0243(8) 0.0183(7) -0.0019(6) 0.0015(5) 0.0044(6)
N1 0.0196(6) 0.0449(12) 0.0288(9) 0.0058(7) -0.0007(6) -0.0050(8)
N2 0.0245(6) 0.0315(14) 0.0288(8) 0.0010(6) 0.0006(6) -0.0009(7)
N3 0.0214(6) 0.0292(9) 0.0173(7) 0.0016(6) 0.0043(5) 0.0019(6)
N4 0.0239(7) 0.0451(13) 0.0306(10) -0.0018(8) 0.0074(7) -0.0103(9)
O1 0.0340(7) 0.0345(9) 0.0228(7) 0.0136(7) 0.0059(6) 0.0055(6)
O2 0.0357(5) 0.0258(12) 0.0207(5) -0.0022(12) -0.0031(4) -0.0052(12)
O3 0.0274(7) 0.0762(18) 0.0357(10) -0.0054(9) 0.0056(7) 0.0222(11)
O4 0.0427(11) 0.092(2) 0.088(2) -0.0382(13) 0.0288(13) -0.0513(19)
O5 0.0467(9) 0.0721(16) 0.0462(11) 0.020(2) 0.0091(8) 0.018(3)
Ba1 0.01895(5) 0.01937(6) 0.01343(5) 0.000 0.00342(3) 0.000

loop_
_atom_type_symbol
_atom_type_description
_atom_type_scat_dispersion_real
_atom_type_scat_dispersion_imag
_atom_type_scat_source
C C 0.0033 0.0016 'International Tables Vol C Tables 4.2.6.8 and 6.1.1.4'
H H 0.0000 0.0000 'International Tables Vol C Tables 4.2.6.8 and 6.1.1.4'
N N 0.0061 0.0033 'International Tables Vol C Tables 4.2.6.8 and 6.1.1.4'
O O 0.0106 0.0060 'International Tables Vol C Tables 4.2.6.8 and 6.1.1.4'
Ba Ba -0.3244 2.2819 'International Tables Vol C Tables 4.2.6.8 and 6.1.1.4'

loop_
_geom_angle_atom_site_label_1
_geom_angle_atom_site_label_2
_geom_angle_atom_site_label_3
_geom_angle_site_symmetry_1
_geom_angle_site_symmetry_3
_geom_angle
C2 C1 N2 . . 109.63(19)
C2 C1 C4 . . 128.2(2)
N2 C1 C4 . . 122.15(19)
N1 C2 C1 . . 106.0(2)
N1 C2 H2 . . 127.0
C1 C2 H2 . . 127.0
N2 C3 N1 . . 110.5(5)
N2 C3 H3 . . 124.8
N1 C3 H3 . . 124.8
C1 C4 C5 . . 114.35(19)
C1 C4 H4A . . 108.7
C5 C4 H4A . . 108.7
C1 C4 H4B . . 108.7
C5 C4 H4B . . 108.7
H4A C4 H4B . . 107.6
N3 C5 C4 . . 111.5(2)
N3 C5 C6 . . 110.6(3)
C4 C5 C6 . . 109.95(18)
N3 C5 H5 . . 108.2
C4 C5 H5 . . 108.2
C6 C5 H5 . . 108.2
O2 C6 O1 . . 125.7(3)
O2 C6 C5 . . 116.9(3)
O1 C6 C5 . . 117.4(2)
O2 C6 Ba1 . . 66.1(3)
O1 C6 Ba1 . . 62.55(11)
C5 C6 Ba1 . . 160.70(18)
C3 N1 C2 . . 107.9(2)
C3 N1 H1 . . 126.0
C2 N1 H1 . . 126.0
C3 N2 C1 . . 105.9(3)
C5 N3 H3A . . 109.5
C5 N3 H3B . . 109.5
H3A N3 H3B . . 109.5
C5 N3 H3C . . 109.5
H3A N3 H3C . . 109.5
H3B N3 H3C . . 109.5
O4 N4 O5 . . 123.2(3)
O4 N4 O3 . . 119.5(3)
O5 N4 O3 . . 117.3(2)
O4 N4 Ba1 . . 156.8(2)
O5 N4 Ba1 . . 64.94(12)
O3 N4 Ba1 . . 57.42(12)
C6 O1 Ba1 . . 94.36(13)
C6 O2 Ba1 . 1_565 143.9(3)
C6 O2 Ba1 . . 90.8(3)
Ba1 O2 Ba1 1_565 . 112.65(5)
N4 O3 Ba1 . . 100.40(16)
N4 O5 Ba1 . . 92.81(15)
O2 Ba1 O2 1_545 2_647 69.23(15)
O2 Ba1 O3 1_545 2_657 69.64(6)
O2 Ba1 O3 2_647 2_657 72.42(8)
O2 Ba1 O3 1_545 . 72.42(8)
O2 Ba1 O3 2_647 . 69.64(6)
O3 Ba1 O3 2_657 . 133.48(13)
O2 Ba1 O1 1_545 2_657 135.86(7)
O2 Ba1 O1 2_647 2_657 75.58(9)
O3 Ba1 O1 2_657 2_657 123.50(5)
O3 Ba1 O1 . 2_657 70.91(6)
O2 Ba1 O1 1_545 . 75.58(9)
O2 Ba1 O1 2_647 . 135.86(7)
O3 Ba1 O1 2_657 . 70.91(6)
O3 Ba1 O1 . . 123.50(5)
O1 Ba1 O1 2_657 . 146.92(9)
O2 Ba1 O2 1_545 2_657 178.12(13)
O2 Ba1 O2 2_647 2_657 112.65(5)
O3 Ba1 O2 2_657 2_657 110.73(6)
O3 Ba1 O2 . 2_657 108.08(8)
O1 Ba1 O2 2_657 2_657 45.61(7)
O1 Ba1 O2 . 2_657 102.75(7)
O2 Ba1 O2 1_545 . 112.65(5)
O2 Ba1 O2 2_647 . 178.12(14)
O3 Ba1 O2 2_657 . 108.08(8)
O3 Ba1 O2 . . 110.73(6)
O1 Ba1 O2 2_657 . 102.75(7)
O1 Ba1 O2 . . 45.61(7)
O2 Ba1 O2 2_657 . 65.47(13)
O2 Ba1 O5 1_545 2_657 109.27(11)
O2 Ba1 O5 2_647 2_657 71.53(14)
O3 Ba1 O5 2_657 2_657 43.25(9)
O3 Ba1 O5 . 2_657 137.28(10)
O1 Ba1 O5 2_657 2_657 82.88(6)
O1 Ba1 O5 . 2_657 96.85(7)
O2 Ba1 O5 2_657 2_657 71.66(13)
O2 Ba1 O5 . 2_657 107.53(13)
O2 Ba1 O5 1_545 . 71.53(14)
O2 Ba1 O5 2_647 . 109.27(11)
O3 Ba1 O5 2_657 . 137.28(10)
O3 Ba1 O5 . . 43.25(9)
O1 Ba1 O5 2_657 . 96.85(7)
O1 Ba1 O5 . . 82.88(6)
O2 Ba1 O5 2_657 . 107.53(13)
O2 Ba1 O5 . . 71.66(13)
O5 Ba1 O5 2_657 . 179.1(3)
O2 Ba1 C6 1_545 2_657 158.50(8)
O2 Ba1 C6 2_647 2_657 91.99(9)
O3 Ba1 C6 2_657 2_657 115.73(5)
O3 Ba1 C6 . 2_657 91.67(7)
O1 Ba1 C6 2_657 2_657 23.09(6)
O1 Ba1 C6 . 2_657 125.88(6)
O2 Ba1 C6 2_657 2_657 23.14(7)
O2 Ba1 C6 . 2_657 86.16(8)
O5 Ba1 C6 2_657 2_657 72.50(9)
O5 Ba1 C6 . 2_657 106.94(10)
O2 Ba1 C6 1_545 . 91.99(9)
O2 Ba1 C6 2_647 . 158.50(8)
O3 Ba1 C6 2_657 . 91.67(7)
O3 Ba1 C6 . . 115.73(5)
O1 Ba1 C6 2_657 . 125.88(6)
O1 Ba1 C6 . . 23.09(6)
O2 Ba1 C6 2_657 . 86.16(8)
O2 Ba1 C6 . . 23.14(7)
O5 Ba1 C6 2_657 . 106.94(10)
O5 Ba1 C6 . . 72.50(9)
C6 Ba1 C6 2_657 . 108.20(8)

loop_
_geom_bond_atom_site_label_1
_geom_bond_atom_site_label_2
_geom_bond_site_symmetry_2
_geom_bond_distance
C1 C2 . 1.360(3)
C1 N2 . 1.374(3)
C1 C4 . 1.496(3)
C2 N1 . 1.360(4)
C2 H2 . 0.9300
C3 N2 . 1.320(3)
C3 N1 . 1.353(7)
C3 H3 . 0.9300
C4 C5 . 1.528(3)
C4 H4A . 0.9700
C4 H4B . 0.9700
C5 N3 . 1.482(4)
C5 C6 . 1.530(3)
C5 H5 . 0.9800
C6 O2 . 1.249(4)
C6 O1 . 1.251(3)
C6 Ba1 . 3.180(2)
N1 H1 . 0.8600
N3 H3A . 0.8900
N3 H3B . 0.8900
N3 H3C . 0.8900
N4 O4 . 1.217(3)
N4 O5 . 1.240(6)
N4 O3 . 1.255(3)
N4 Ba1 . 3.271(2)
O1 Ba1 . 2.8300(17)
O2 Ba1 1_565 2.767(5)
O2 Ba1 . 2.907(5)
O3 Ba1 . 2.8022(19)
O5 Ba1 . 2.9664(18)
Ba1 O2 1_545 2.767(5)
Ba1 O2 2_647 2.767(5)
Ba1 O3 2_657 2.8022(19)
Ba1 O1 2_657 2.8300(17)
Ba1 O2 2_657 2.907(5)
Ba1 O5 2_657 2.9664(18)
Ba1 C6 2_657 3.180(2)

loop_
_geom_hbond_atom_site_label_D
_geom_hbond_atom_site_label_H
_geom_hbond_atom_site_label_A
_geom_hbond_site_symmetry_A
_geom_hbond_distance_DH
_geom_hbond_distance_HA
_geom_hbond_distance_DA
_geom_hbond_angle_DHA
_geom_hbond_publ_flag
N1 H1 O4 4_566 0.86 2.29 2.854(3) 123 y
N1 H1 O5 4_556 0.86 2.37 3.121(3) 146 y
N3 H3B O1 2_656 0.89 2.19 3.029(2) 158 y
N3 H3C O3 1_564 0.89 2.05 2.867(3) 153 y
N3 H3A N2 1_545 0.89 1.94 2.827(3) 174 y

loop_
_geom_torsion_atom_site_label_1
_geom_torsion_atom_site_label_2
_geom_torsion_atom_site_label_3
_geom_torsion_atom_site_label_4
_geom_torsion_site_symmetry_1
_geom_torsion_site_symmetry_4
_geom_torsion
N2 C1 C2 N1 . . 0.3(3)
C4 C1 C2 N1 . . 178.7(2)
C2 C1 C4 C5 . . 129.1(3)
N2 C1 C4 C5 . . -52.6(4)
C1 C4 C5 N3 . . -54.6(4)
C1 C4 C5 C6 . . -177.8(3)
N3 C5 C6 O2 . . -176.0(3)
C4 C5 C6 O2 . . -52.3(4)
N3 C5 C6 O1 . . 3.0(3)
C4 C5 C6 O1 . . 126.7(3)
N3 C5 C6 Ba1 . . -81.9(5)
C4 C5 C6 Ba1 . . 41.8(9)
N2 C3 N1 C2 . . 0.4(4)
C1 C2 N1 C3 . . -0.4(3)
N1 C3 N2 C1 . . -0.3(4)
C2 C1 N2 C3 . . 0.0(3)
C4 C1 N2 C3 . . -178.6(3)
O2 C6 O1 Ba1 . . 20.7(3)
C5 C6 O1 Ba1 . . -158.23(19)
O1 C6 O2 Ba1 . 1_565 112.2(4)
C5 C6 O2 Ba1 . 1_565 -68.9(4)
Ba1 C6 O2 Ba1 . 1_565 132.2(3)
O1 C6 O2 Ba1 . . -20.0(3)
C5 C6 O2 Ba1 . . 158.9(2)
O4 N4 O3 Ba1 . . 153.1(2)
O5 N4 O3 Ba1 . . -26.4(3)
O4 N4 O5 Ba1 . . -155.0(3)
O3 N4 O5 Ba1 . . 24.4(3)
N4 O3 Ba1 O2 . 1_545 -67.5(2)
N4 O3 Ba1 O2 . 2_647 -141.3(2)
N4 O3 Ba1 O3 . 2_657 -104.1(2)
N4 O3 Ba1 O1 . 2_657 137.5(2)
N4 O3 Ba1 O1 . . -9.1(2)
N4 O3 Ba1 O2 . 2_657 110.6(2)
N4 O3 Ba1 O2 . . 40.7(2)
N4 O3 Ba1 O5 . 2_657 -167.1(2)
N4 O3 Ba1 O5 . . 14.0(2)
N4 O3 Ba1 C6 . 2_657 127.2(2)
N4 O3 Ba1 C6 . . 16.0(2)
C6 O1 Ba1 O2 . 1_545 134.00(14)
C6 O1 Ba1 O2 . 2_647 171.74(13)
C6 O1 Ba1 O3 . 2_657 -152.92(15)
C6 O1 Ba1 O3 . . 76.98(16)
C6 O1 Ba1 O1 . 2_657 -30.33(12)
C6 O1 Ba1 O2 . 2_657 -45.12(14)
C6 O1 Ba1 O2 . . -9.93(12)
C6 O1 Ba1 O5 . 2_657 -117.80(18)
C6 O1 Ba1 O5 . . 61.31(18)
C6 O1 Ba1 C6 . 2_657 -44.47(16)
C6 O2 Ba1 O2 . 1_545 -28.25(17)
Ba1 O2 Ba1 O2 1_565 1_545 180.0000(10)
C6 O2 Ba1 O3 . 2_657 46.66(15)
Ba1 O2 Ba1 O3 1_565 2_657 -105.09(7)
C6 O2 Ba1 O3 . . -107.18(14)
Ba1 O2 Ba1 O3 1_565 . 101.07(8)
C6 O2 Ba1 O1 . 2_657 178.66(13)
Ba1 O2 Ba1 O1 1_565 2_657 26.92(7)
C6 O2 Ba1 O1 . . 9.91(11)
Ba1 O2 Ba1 O1 1_565 . -141.84(10)
C6 O2 Ba1 O2 . 2_657 151.75(17)
Ba1 O2 Ba1 O2 1_565 2_657 0.0
C6 O2 Ba1 O5 . 2_657 92.20(15)
Ba1 O2 Ba1 O5 1_565 2_657 -59.54(9)
C6 O2 Ba1 O5 . . -88.25(17)
Ba1 O2 Ba1 O5 1_565 . 120.00(11)
C6 O2 Ba1 C6 . 2_657 162.49(12)
Ba1 O2 Ba1 C6 1_565 2_657 10.74(6)
Ba1 O2 Ba1 C6 1_565 . -151.75(17)
N4 O5 Ba1 O2 . 1_545 69.8(3)
N4 O5 Ba1 O2 . 2_647 10.7(3)
N4 O5 Ba1 O3 . 2_657 95.3(2)
N4 O5 Ba1 O3 . . -13.90(19)
N4 O5 Ba1 O1 . 2_657 -66.4(3)
N4 O5 Ba1 O1 . . 146.9(3)
N4 O5 Ba1 O2 . 2_657 -111.9(3)
N4 O5 Ba1 O2 . . -167.6(3)
N4 O5 Ba1 C6 . 2_657 -87.7(3)
N4 O5 Ba1 C6 . . 168.1(3)
O2 C6 Ba1 O2 . 1_545 154.08(15)
O1 C6 Ba1 O2 . 1_545 -44.19(13)
C5 C6 Ba1 O2 . 1_545 50.8(6)
O2 C6 Ba1 O2 . 2_647 -177.57(18)
O1 C6 Ba1 O2 . 2_647 -15.8(2)
C5 C6 Ba1 O2 . 2_647 79.2(6)
O2 C6 Ba1 O3 . 2_657 -136.24(14)
O1 C6 Ba1 O3 . 2_657 25.49(14)
C5 C6 Ba1 O3 . 2_657 120.5(6)
O2 C6 Ba1 O3 . . 82.67(16)
O1 C6 Ba1 O3 . . -115.60(14)
C5 C6 Ba1 O3 . . -20.6(6)
O2 C6 Ba1 O1 . 2_657 -1.61(15)
O1 C6 Ba1 O1 . 2_657 160.12(10)
C5 C6 Ba1 O1 . 2_657 -104.9(6)
O2 C6 Ba1 O1 . . -161.7(2)
C5 C6 Ba1 O1 . . 95.0(6)
O2 C6 Ba1 O2 . 2_657 -25.57(16)
O1 C6 Ba1 O2 . 2_657 136.16(13)
C5 C6 Ba1 O2 . 2_657 -128.8(6)
O1 C6 Ba1 O2 . . 161.7(2)
C5 C6 Ba1 O2 . . -103.3(6)
O2 C6 Ba1 O5 . 2_657 -95.07(16)
O1 C6 Ba1 O5 . 2_657 66.65(17)
C5 C6 Ba1 O5 . 2_657 161.7(6)
O2 C6 Ba1 O5 . . 84.17(19)
O1 C6 Ba1 O5 . . -114.11(18)
C5 C6 Ba1 O5 . . -19.1(6)
O2 C6 Ba1 C6 . 2_657 -18.42(12)
O1 C6 Ba1 C6 . 2_657 143.31(14)
C5 C6 Ba1 C6 . 2_657 -121.7(6)
